data_7213263
loop_
_publ_author_name
'Clayden, Jonathan'
'McCarthy, Catherine'
'Westlund, Neil'
'Frampton, Christopher S.'

_publ_section_title
;
 Atroposelective attack of nucleophiles on 2-formyl-1-naphthamides and
 their derivatives: chelation and non-chelation control
;
_journal_issue 9
_journal_name_full 'Journal of the Chemical Society, Perkin Transactions 1'
_journal_page_first 1363
_journal_paper_doi 10.1039/b000669f
_journal_year 2000
_chemical_formula_sum 'C21 H27 N O2'
_chemical_formula_weight 325.44
_chemical_name_common
;
RWX0441/Wilson/NW-G058/5107/24-4-97.
;
_chemical_name_systematic
;
 ?
;
_space_group_IT_number 14
_symmetry_cell_setting monoclinic
_symmetry_space_group_name_Hall '-P 2ybc'
_symmetry_space_group_name_H-M 'P 1 21/c 1'
_atom_sites_solution_hydrogens geom
_atom_sites_solution_primary direct
_atom_sites_solution_secondary difmap
_audit_creation_method SHELXL-97
_cell_angle_alpha 90.00
_cell_angle_beta 99.5060(10)
_cell_angle_gamma 90.00
_cell_formula_units_Z 8
_cell_length_a 11.4254(4)
_cell_length_b 20.1558(6)
_cell_length_c 16.4936(5)
_cell_measurement_reflns_used 5797
_cell_measurement_temperature 123(1)
_cell_measurement_theta_max 29.28
_cell_measurement_theta_min 2.26
_cell_volume 3746.1(2)
_computing_cell_refinement 'SMART V5 & SAINT V5 (Bruker AXS, 1998)'
_computing_data_collection 'SMART V5 (Bruker AXS, 1998)'
_computing_data_reduction 'SAINT V5 (Bruker AXS, 1998)'
_computing_molecular_graphics 'SHELXTL V5.10 (Sheldrick, 1998)'
_computing_publication_material 'SHELXTL V5.10 (Sheldrick, 1998)'
_computing_structure_refinement 'SHELXTL V5.10 (Sheldrick, 1998)'
_computing_structure_solution 'SHELXTL V5.10 (Sheldrick, 1998)'
_diffrn_ambient_temperature 123(1)
_diffrn_detector_area_resol_mean 8.192
_diffrn_measured_fraction_theta_full 0.998
_diffrn_measured_fraction_theta_max 0.998
_diffrn_measurement_device_type 'Bruker AXS 1K SMART CCD area detector'
_diffrn_measurement_method 'narrow frame omega scans'
_diffrn_radiation_monochromator graphite
_diffrn_radiation_source 'fine-focus sealed tube'
_diffrn_radiation_type MoK\a
_diffrn_radiation_wavelength 0.71073
_diffrn_reflns_av_R_equivalents 0.0441
_diffrn_reflns_av_sigmaI/netI 0.0277
_diffrn_reflns_limit_h_max 14
_diffrn_reflns_limit_h_min -14
_diffrn_reflns_limit_k_max 24
_diffrn_reflns_limit_k_min -25
_diffrn_reflns_limit_l_max 20
_diffrn_reflns_limit_l_min -20
_diffrn_reflns_number 31581
_diffrn_reflns_theta_full 26.37
_diffrn_reflns_theta_max 26.37
_diffrn_reflns_theta_min 1.61
_diffrn_standards_decay_% none
_diffrn_standards_number 'see text'
_exptl_absorpt_coefficient_mu 0.073
_exptl_absorpt_correction_type none
_exptl_crystal_colour colourless
_exptl_crystal_density_diffrn 1.154
_exptl_crystal_density_method 'not measured'
_exptl_crystal_description Prism
_exptl_crystal_F_000 1408
_exptl_crystal_size_max 0.35
_exptl_crystal_size_mid 0.30
_exptl_crystal_size_min 0.25
_refine_diff_density_max 0.372
_refine_diff_density_min -0.223
_refine_diff_density_rms 0.036
_refine_ls_extinction_method none
_refine_ls_goodness_of_fit_ref 1.007
_refine_ls_hydrogen_treatment mixed
_refine_ls_matrix_type full
_refine_ls_number_parameters 501
_refine_ls_number_reflns 7639
_refine_ls_number_restraints 0
_refine_ls_restrained_S_all 1.007
_refine_ls_R_factor_all 0.0490
_refine_ls_R_factor_gt 0.0383
_refine_ls_shift/su_max 0.001
_refine_ls_shift/su_mean 0.000
_refine_ls_structure_factor_coef Fsqd
_refine_ls_weighting_details 'calc w=1/[\s^2^(Fo^2^)+(0.0625P)^2^+0.7500P] where P=(Fo^2^+2Fc^2^)/3'
_refine_ls_weighting_scheme calc
_refine_ls_wR_factor_gt 0.1016
_refine_ls_wR_factor_ref 0.1078
_reflns_number_gt 6261
_reflns_number_total 7639
_reflns_threshold_expression >2sigma(I)
_cod_data_source_file b000669fsup1.cif
_cod_data_source_block 0441m
_cod_depositor_comments
;
The following automatic conversions were performed:

'_symmetry_cell_setting' value 'Monoclinic' changed to 'monoclinic'
according to /home/saulius/struct/CIF-dictionaries/cif_core.dic
dictionary named 'cif_core.dic' version 2.4.2 from 2011-04-26.

Automatic conversion script
Id: cif_fix_values 1891 2012-01-12 08:04:46Z andrius 
;
_cod_original_sg_symbol_H-M P2(1)/c
_cod_database_code 7213263

loop_
_symmetry_equiv_pos_as_xyz
'x, y, z'
'-x, y+1/2, -z+1/2'
'-x, -y, -z'
'x, -y-1/2, z-1/2'

loop_
_atom_site_label
_atom_site_type_symbol
_atom_site_fract_x
_atom_site_fract_y
_atom_site_fract_z
_atom_site_U_iso_or_equiv
_atom_site_adp_type
_atom_site_occupancy
_atom_site_symmetry_multiplicity
_atom_site_calc_flag
_atom_site_refinement_flags
O1A O 0.53384(7) 0.12247(4) 0.75680(5) 0.0294(2) Uani 1 1 d .
O2A O 0.14179(8) 0.16628(5) 0.78516(6) 0.0325(2) Uani 1 1 d .
H2A H 0.1204(17) 0.1852(9) 0.8303(12) 0.060(5) Uiso 1 1 d .
N1A N 0.42513(8) 0.05417(5) 0.66529(6) 0.0236(2) Uani 1 1 d .
C1A C 0.43379(11) -0.00559(6) 0.85007(7) 0.0254(3) Uani 1 1 d .
C2A C 0.52649(11) -0.04451(7) 0.82662(8) 0.0311(3) Uani 1 1 d .
H2AB H 0.5644 -0.0301 0.7826 0.034(4) Uiso 1 1 calc R
C3A C 0.56183(13) -0.10251(7) 0.86670(9) 0.0396(3) Uani 1 1 d .
H3AA H 0.6244 -0.1277 0.8506 0.044(4) Uiso 1 1 calc R
C4A C 0.50614(14) -0.12504(7) 0.93145(9) 0.0419(4) Uani 1 1 d .
H4AA H 0.5303 -0.1657 0.9581 0.057(5) Uiso 1 1 calc R
C5A C 0.41771(13) -0.08886(7) 0.95623(8) 0.0376(3) Uani 1 1 d .
H5AA H 0.3811 -0.1044 1.0003 0.044(4) Uiso 1 1 calc R
C6A C 0.37965(11) -0.02809(6) 0.91681(7) 0.0292(3) Uani 1 1 d .
C7A C 0.28902(12) 0.01080(7) 0.94197(7) 0.0320(3) Uani 1 1 d .
H7AA H 0.2518 -0.0041 0.9861 0.038(4) Uiso 1 1 calc R
C8A C 0.25442(11) 0.06913(7) 0.90402(7) 0.0290(3) Uani 1 1 d .
H8AA H 0.1942 0.0947 0.9227 0.034(4) Uiso 1 1 calc R
C9A C 0.30647(10) 0.09267(6) 0.83696(7) 0.0238(2) Uani 1 1 d .
C10A C 0.39305(10) 0.05512(6) 0.80986(7) 0.0227(2) Uani 1 1 d .
C11A C 0.45498(10) 0.08004(6) 0.74143(7) 0.0226(2) Uani 1 1 d .
C12A C 0.32775(10) 0.00557(6) 0.64348(7) 0.0260(3) Uani 1 1 d .
H12B H 0.2936 -0.0034 0.6945 0.028(3) Uiso 1 1 calc R
C13A C 0.37334(12) -0.06019(7) 0.61565(8) 0.0325(3) Uani 1 1 d .
H13D H 0.4310 -0.0791 0.6603 0.042(4) Uiso 1 1 calc R
H13E H 0.4117 -0.0528 0.5675 0.043(4) Uiso 1 1 calc R
H13F H 0.3067 -0.0910 0.6013 0.040(4) Uiso 1 1 calc R
C14A C 0.22868(11) 0.03420(7) 0.58017(9) 0.0365(3) Uani 1 1 d .
H14D H 0.1638 0.0020 0.5688 0.044(4) Uiso 1 1 calc R
H14E H 0.2592 0.0439 0.5293 0.051(5) Uiso 1 1 calc R
H14F H 0.1991 0.0752 0.6016 0.050(5) Uiso 1 1 calc R
C15A C 0.49330(10) 0.07359(7) 0.59947(7) 0.0273(3) Uani 1 1 d .
H15B H 0.4564 0.0493 0.5488 0.023(3) Uiso 1 1 calc R
C16A C 0.62140(11) 0.04909(7) 0.61973(8) 0.0339(3) Uani 1 1 d .
H16D H 0.6219 0.0008 0.6265 0.046(4) Uiso 1 1 calc R
H16E H 0.6604 0.0698 0.6709 0.043(4) Uiso 1 1 calc R
H16F H 0.6640 0.0609 0.5749 0.038(4) Uiso 1 1 calc R
C17A C 0.48359(13) 0.14721(7) 0.57831(9) 0.0377(3) Uani 1 1 d .
H17D H 0.3997 0.1596 0.5643 0.056(5) Uiso 1 1 calc R
H17E H 0.5237 0.1561 0.5313 0.047(4) Uiso 1 1 calc R
H17F H 0.5211 0.1733 0.6257 0.045(4) Uiso 1 1 calc R
C18A C 0.26826(11) 0.16000(6) 0.80102(7) 0.0261(3) Uani 1 1 d .
H18B H 0.2979 0.1646 0.7476 0.022(3) Uiso 1 1 calc R
C19A C 0.32657(11) 0.21451(6) 0.85924(8) 0.0303(3) Uani 1 1 d .
H19C H 0.3055 0.2073 0.9144 0.035(4) Uiso 1 1 calc R
H19D H 0.4139 0.2106 0.8644 0.033(4) Uiso 1 1 calc R
C20A C 0.29037(14) 0.28318(7) 0.83120(9) 0.0383(3) Uani 1 1 d .
H20B H 0.2079 0.2927 0.8199 0.050(5) Uiso 1 1 calc R
C21A C 0.36352(19) 0.33076(9) 0.82114(12) 0.0589(5) Uani 1 1 d .
H21A H 0.4467 0.3231 0.8318 0.091(8) Uiso 1 1 calc R
H21B H 0.3338 0.3732 0.8031 0.069(6) Uiso 1 1 calc R
O1B O 0.07350(7) 0.21575(4) 0.93062(5) 0.02564(19) Uani 1 1 d .
O2B O -0.34163(8) 0.18037(5) 0.89282(6) 0.0321(2) Uani 1 1 d .
H2B H -0.3850(16) 0.1612(9) 0.8469(11) 0.052(5) Uiso 1 1 d .
N1B N -0.01125(8) 0.26715(5) 1.02886(6) 0.0213(2) Uani 1 1 d .
C1B C -0.06024(10) 0.34856(6) 0.85059(7) 0.0229(2) Uani 1 1 d .
C2B C 0.04365(11) 0.38424(6) 0.88337(7) 0.0271(3) Uani 1 1 d .
H2BB H 0.0973 0.3662 0.9281 0.030(4) Uiso 1 1 calc R
C3B C 0.06762(12) 0.44450(6) 0.85125(8) 0.0325(3) Uani 1 1 d .
H3BA H 0.1374 0.4680 0.8741 0.043(4) Uiso 1 1 calc R
C4B C -0.01055(12) 0.47189(6) 0.78448(8) 0.0337(3) Uani 1 1 d .
H4BA H 0.0065 0.5138 0.7628 0.040(4) Uiso 1 1 calc R
C5B C -0.11048(12) 0.43831(6) 0.75094(8) 0.0310(3) Uani 1 1 d .
H5BA H -0.1617 0.4568 0.7053 0.037(4) Uiso 1 1 calc R
C6B C -0.13930(11) 0.37612(6) 0.78301(7) 0.0254(2) Uani 1 1 d .
C7B C -0.24512(11) 0.34150(6) 0.75138(7) 0.0292(3) Uani 1 1 d .
H7BA H -0.2983 0.3596 0.7065 0.026(3) Uiso 1 1 calc R
C8B C -0.27155(11) 0.28235(6) 0.78471(7) 0.0280(3) Uani 1 1 d .
H8BA H -0.3436 0.2604 0.7633 0.028(3) Uiso 1 1 calc R
C9B C -0.19285(10) 0.25335(6) 0.85082(7) 0.0239(2) Uani 1 1 d .
C10B C -0.08994(10) 0.28611(6) 0.88295(7) 0.0217(2) Uani 1 1 d .
C11B C -0.00271(10) 0.25377(5) 0.95017(7) 0.0204(2) Uani 1 1 d .
C12B C -0.10676(10) 0.30987(6) 1.05170(7) 0.0246(2) Uani 1 1 d .
H12A H -0.1577 0.3247 0.9996 0.020(3) Uiso 1 1 calc R
C13B C -0.05557(11) 0.37173(6) 1.09754(8) 0.0304(3) Uani 1 1 d .
H13A H -0.1203 0.3988 1.1120 0.040(4) Uiso 1 1 calc R
H13B H -0.0112 0.3975 1.0624 0.038(4) Uiso 1 1 calc R
H13C H -0.0023 0.3586 1.1478 0.037(4) Uiso 1 1 calc R
C14B C -0.18504(13) 0.27087(7) 1.10091(10) 0.0412(3) Uani 1 1 d .
H14A H -0.2181 0.2322 1.0691 0.057(5) Uiso 1 1 calc R
H14B H -0.2499 0.2993 1.1126 0.049(5) Uiso 1 1 calc R
H14C H -0.1376 0.2561 1.1527 0.063(5) Uiso 1 1 calc R
C15B C 0.07255(11) 0.23600(6) 1.09694(7) 0.0272(3) Uani 1 1 d .
H15A H 0.0524 0.2541 1.1494 0.030(4) Uiso 1 1 calc R
C16B C 0.20040(12) 0.25565(7) 1.09456(8) 0.0350(3) Uani 1 1 d .
H16A H 0.2511 0.2405 1.1449 0.043(4) Uiso 1 1 calc R
H16B H 0.2059 0.3040 1.0904 0.059(5) Uiso 1 1 calc R
H16C H 0.2266 0.2351 1.0468 0.047(4) Uiso 1 1 calc R
C17B C 0.05610(15) 0.16101(7) 1.09989(9) 0.0401(3) Uani 1 1 d .
H17A H -0.0272 0.1509 1.1021 0.050(5) Uiso 1 1 calc R
H17B H 0.1064 0.1431 1.1489 0.050(5) Uiso 1 1 calc R
H17C H 0.0785 0.1409 1.0506 0.052(5) Uiso 1 1 calc R
C18B C -0.22038(10) 0.18578(6) 0.88344(7) 0.0258(3) Uani 1 1 d .
H18A H -0.1715 0.1809 0.9393 0.024(3) Uiso 1 1 calc R
C19B C -0.18067(11) 0.13136(6) 0.82870(8) 0.0288(3) Uani 1 1 d .
H19A H -0.2286 0.1346 0.7731 0.029(3) Uiso 1 1 calc R
H19B H -0.0966 0.1389 0.8235 0.033(4) Uiso 1 1 calc R
C20B C -0.19332(13) 0.06313(7) 0.86183(8) 0.0349(3) Uani 1 1 d .
H20A H -0.2712 0.0465 0.8614 0.039(4) Uiso 1 1 calc R
C21B C -0.10332(16) 0.02480(8) 0.89146(10) 0.0485(4) Uani 1 1 d .
H21C H -0.0244 0.0400 0.8927 0.064(6) Uiso 1 1 calc R
H21D H -0.1172 -0.0181 0.9116 0.063(5) Uiso 1 1 calc R

loop_
_atom_site_aniso_label
_atom_site_aniso_U_11
_atom_site_aniso_U_22
_atom_site_aniso_U_33
_atom_site_aniso_U_23
_atom_site_aniso_U_13
_atom_site_aniso_U_12
O1A 0.0257(4) 0.0346(5) 0.0285(4) -0.0053(4) 0.0058(3) -0.0069(4)
O2A 0.0263(5) 0.0429(5) 0.0270(4) -0.0080(4) 0.0003(4) 0.0066(4)
N1A 0.0191(5) 0.0310(5) 0.0211(5) -0.0019(4) 0.0047(4) -0.0010(4)
C1A 0.0265(6) 0.0266(6) 0.0211(5) -0.0036(4) -0.0022(4) -0.0030(5)
C2A 0.0296(6) 0.0336(7) 0.0279(6) -0.0021(5) -0.0019(5) 0.0015(5)
C3A 0.0387(8) 0.0353(7) 0.0399(7) -0.0027(6) -0.0083(6) 0.0097(6)
C4A 0.0520(9) 0.0302(7) 0.0367(7) 0.0062(6) -0.0130(6) 0.0017(6)
C5A 0.0474(8) 0.0349(7) 0.0268(6) 0.0051(5) -0.0050(6) -0.0095(6)
C6A 0.0344(7) 0.0296(6) 0.0211(5) -0.0008(5) -0.0027(5) -0.0065(5)
C7A 0.0364(7) 0.0394(7) 0.0207(6) -0.0011(5) 0.0066(5) -0.0099(6)
C8A 0.0292(6) 0.0354(7) 0.0234(6) -0.0055(5) 0.0078(5) -0.0040(5)
C9A 0.0229(6) 0.0281(6) 0.0201(5) -0.0041(4) 0.0024(4) -0.0027(5)
C10A 0.0215(5) 0.0269(6) 0.0188(5) -0.0033(4) 0.0013(4) -0.0032(4)
C11A 0.0184(5) 0.0257(6) 0.0236(5) -0.0009(4) 0.0028(4) 0.0022(4)
C12A 0.0221(6) 0.0323(6) 0.0240(5) -0.0041(5) 0.0051(4) -0.0043(5)
C13A 0.0359(7) 0.0333(7) 0.0280(6) -0.0045(5) 0.0045(5) -0.0019(6)
C14A 0.0232(6) 0.0428(8) 0.0408(7) -0.0046(6) -0.0025(5) -0.0009(6)
C15A 0.0230(6) 0.0389(7) 0.0212(5) -0.0019(5) 0.0069(5) -0.0017(5)
C16A 0.0236(6) 0.0498(8) 0.0296(6) -0.0050(6) 0.0080(5) 0.0008(6)
C17A 0.0357(7) 0.0444(8) 0.0353(7) 0.0088(6) 0.0124(6) 0.0002(6)
C18A 0.0244(6) 0.0315(6) 0.0229(5) -0.0025(5) 0.0055(5) 0.0031(5)
C19A 0.0278(6) 0.0321(7) 0.0310(6) -0.0042(5) 0.0048(5) 0.0011(5)
C20A 0.0428(8) 0.0336(7) 0.0393(7) -0.0043(6) 0.0095(6) 0.0001(6)
C21A 0.0685(13) 0.0386(9) 0.0710(12) 0.0011(8) 0.0152(9) -0.0123(8)
O1B 0.0248(4) 0.0273(4) 0.0250(4) -0.0025(3) 0.0046(3) 0.0049(3)
O2B 0.0268(5) 0.0404(5) 0.0305(5) -0.0088(4) 0.0085(4) -0.0089(4)
N1B 0.0212(5) 0.0214(5) 0.0212(4) -0.0001(4) 0.0030(4) 0.0013(4)
C1B 0.0232(6) 0.0239(6) 0.0224(5) -0.0009(4) 0.0063(4) 0.0039(5)
C2B 0.0254(6) 0.0279(6) 0.0281(6) 0.0012(5) 0.0044(5) 0.0003(5)
C3B 0.0330(7) 0.0298(7) 0.0357(7) 0.0005(5) 0.0088(5) -0.0045(5)
C4B 0.0447(8) 0.0256(6) 0.0334(7) 0.0041(5) 0.0144(6) 0.0013(6)
C5B 0.0391(7) 0.0289(6) 0.0256(6) 0.0036(5) 0.0073(5) 0.0096(5)
C6B 0.0280(6) 0.0260(6) 0.0226(5) -0.0006(5) 0.0057(5) 0.0060(5)
C7B 0.0292(6) 0.0336(7) 0.0229(6) -0.0007(5) -0.0012(5) 0.0088(5)
C8B 0.0230(6) 0.0339(7) 0.0256(6) -0.0056(5) -0.0001(5) 0.0006(5)
C9B 0.0226(6) 0.0269(6) 0.0224(5) -0.0030(5) 0.0045(4) 0.0011(5)
C10B 0.0209(5) 0.0241(6) 0.0204(5) -0.0019(4) 0.0043(4) 0.0022(4)
C11B 0.0189(5) 0.0187(5) 0.0237(5) -0.0006(4) 0.0041(4) -0.0033(4)
C12B 0.0209(6) 0.0266(6) 0.0267(6) -0.0027(5) 0.0050(4) 0.0029(5)
C13B 0.0269(6) 0.0283(6) 0.0356(7) -0.0065(5) 0.0040(5) 0.0045(5)
C14B 0.0392(8) 0.0392(8) 0.0514(9) -0.0068(7) 0.0257(7) -0.0047(6)
C15B 0.0337(7) 0.0260(6) 0.0208(5) 0.0012(5) 0.0015(5) 0.0062(5)
C16B 0.0303(7) 0.0372(7) 0.0332(7) -0.0035(6) -0.0075(5) 0.0077(6)
C17B 0.0571(9) 0.0267(7) 0.0362(7) 0.0084(6) 0.0069(6) 0.0053(6)
C18B 0.0233(6) 0.0290(6) 0.0247(6) -0.0026(5) 0.0030(5) -0.0048(5)
C19B 0.0269(6) 0.0304(6) 0.0301(6) -0.0040(5) 0.0074(5) -0.0054(5)
C20B 0.0391(7) 0.0293(7) 0.0392(7) -0.0068(5) 0.0153(6) -0.0061(6)
C21B 0.0627(11) 0.0348(8) 0.0545(9) 0.0026(7) 0.0285(8) 0.0093(7)

loop_
_atom_type_symbol
_atom_type_description
_atom_type_scat_dispersion_real
_atom_type_scat_dispersion_imag
_atom_type_scat_source
C C 0.0033 0.0016 'International Tables Vol C Tables 4.2.6.8 and 6.1.1.4'
H H 0.0000 0.0000 'International Tables Vol C Tables 4.2.6.8 and 6.1.1.4'
N N 0.0061 0.0033 'International Tables Vol C Tables 4.2.6.8 and 6.1.1.4'
O O 0.0106 0.0060 'International Tables Vol C Tables 4.2.6.8 and 6.1.1.4'

loop_
_geom_angle_atom_site_label_1
_geom_angle_atom_site_label_2
_geom_angle_atom_site_label_3
_geom_angle
_geom_angle_site_symmetry_1
C11A N1A C12A 123.05(10) .
C11A N1A C15A 119.62(10) .
C12A N1A C15A 117.32(9) .
C6A C1A C2A 118.23(11) .
C6A C1A C10A 118.75(11) .
C2A C1A C10A 123.02(11) .
C3A C2A C1A 120.85(13) .
C2A C3A C4A 120.50(14) .
C5A C4A C3A 120.41(13) .
C4A C5A C6A 120.68(13) .
C7A C6A C1A 118.89(11) .
C7A C6A C5A 121.80(12) .
C1A C6A C5A 119.31(12) .
C8A C7A C6A 121.02(11) .
C7A C8A C9A 121.32(12) .
C10A C9A C8A 118.98(11) .
C10A C9A C18A 122.74(10) .
C8A C9A C18A 118.21(10) .
C9A C10A C1A 120.99(11) .
C9A C10A C11A 120.59(10) .
C1A C10A C11A 118.21(10) .
O1A C11A N1A 121.38(10) .
O1A C11A C10A 119.40(10) .
N1A C11A C10A 119.20(10) .
N1A C12A C14A 111.08(10) .
N1A C12A C13A 111.60(10) .
C14A C12A C13A 112.10(10) .
N1A C15A C17A 113.31(10) .
N1A C15A C16A 110.67(10) .
C17A C15A C16A 113.29(11) .
O2A C18A C9A 111.57(10) .
O2A C18A C19A 111.81(10) .
C9A C18A C19A 109.19(10) .
C20A C19A C18A 113.53(11) .
C21A C20A C19A 124.82(16) .
C18A O2A H2A 106.7(12) .
C3A C2A H2AB 119.6 .
C1A C2A H2AB 119.6 .
C2A C3A H3AA 119.7 .
C4A C3A H3AA 119.7 .
C5A C4A H4AA 119.8 .
C3A C4A H4AA 119.8 .
C4A C5A H5AA 119.7 .
C6A C5A H5AA 119.7 .
C8A C7A H7AA 119.5 .
C6A C7A H7AA 119.5 .
C7A C8A H8AA 119.3 .
C9A C8A H8AA 119.3 .
N1A C12A H12B 107.3 .
C14A C12A H12B 107.3 .
C13A C12A H12B 107.3 .
C12A C13A H13D 109.5 .
C12A C13A H13E 109.5 .
H13D C13A H13E 109.5 .
C12A C13A H13F 109.5 .
H13D C13A H13F 109.5 .
H13E C13A H13F 109.5 .
C12A C14A H14D 109.5 .
C12A C14A H14E 109.5 .
H14D C14A H14E 109.5 .
C12A C14A H14F 109.5 .
H14D C14A H14F 109.5 .
H14E C14A H14F 109.5 .
N1A C15A H15B 106.3 .
C17A C15A H15B 106.3 .
C16A C15A H15B 106.3 .
C15A C16A H16D 109.5 .
C15A C16A H16E 109.5 .
H16D C16A H16E 109.5 .
C15A C16A H16F 109.5 .
H16D C16A H16F 109.5 .
H16E C16A H16F 109.5 .
C15A C17A H17D 109.5 .
C15A C17A H17E 109.5 .
H17D C17A H17E 109.5 .
C15A C17A H17F 109.5 .
H17D C17A H17F 109.5 .
H17E C17A H17F 109.5 .
O2A C18A H18B 108.0 .
C9A C18A H18B 108.0 .
C19A C18A H18B 108.0 .
C20A C19A H19C 108.9 .
C18A C19A H19C 108.9 .
C20A C19A H19D 108.9 .
C18A C19A H19D 108.9 .
H19C C19A H19D 107.7 .
C21A C20A H20B 117.6 .
C19A C20A H20B 117.6 .
C20A C21A H21A 120.0 .
C20A C21A H21B 120.0 .
H21A C21A H21B 120.0 .
O1B O1B C11B 0(10) 1
C11B N1B C12B 122.28(9) .
C11B N1B C15B 120.21(9) .
C12B N1B C15B 117.43(9) .
C2B C1B C6B 118.89(11) .
C2B C1B C10B 122.70(10) .
C6B C1B C10B 118.41(11) .
C3B C2B C1B 120.71(12) .
C2B C3B C4B 120.48(12) .
C5B C4B C3B 120.14(12) .
C4B C5B C6B 121.14(12) .
C7B C6B C5B 122.22(11) .
C7B C6B C1B 119.15(11) .
C5B C6B C1B 118.61(11) .
C8B C7B C6B 120.83(11) .
C7B C8B C9B 120.93(11) .
C10B C9B C8B 119.39(11) .
C10B C9B C18B 120.56(10) .
C8B C9B C18B 120.02(10) .
C9B C10B C1B 121.28(10) .
C9B C10B C11B 119.59(10) .
C1B C10B C11B 119.03(10) .
O1B C11B N1B 122.69(10) .
O1B C11B C10B 118.79(10) .
N1B C11B C10B 118.52(10) .
N1B C12B C14B 110.89(10) .
N1B C12B C13B 111.22(9) .
C14B C12B C13B 111.67(11) .
N1B C15B C16B 111.82(10) .
N1B C15B C17B 112.01(10) .
C16B C15B C17B 112.52(11) .
O2B C18B C9B 111.72(10) .
O2B C18B C19B 113.36(10) .
C9B C18B C19B 109.51(10) .
C20B C19B C18B 112.71(10) .
C21B C20B C19B 124.02(13) .
C18B O2B H2B 110.2(11) .
C3B C2B H2BB 119.6 .
C1B C2B H2BB 119.6 .
C2B C3B H3BA 119.8 .
C4B C3B H3BA 119.8 .
C5B C4B H4BA 119.9 .
C3B C4B H4BA 119.9 .
C4B C5B H5BA 119.4 .
C6B C5B H5BA 119.4 .
C8B C7B H7BA 119.6 .
C6B C7B H7BA 119.6 .
C7B C8B H8BA 119.5 .
C9B C8B H8BA 119.5 .
N1B C12B H12A 107.6 .
C14B C12B H12A 107.6 .
C13B C12B H12A 107.6 .
C12B C13B H13A 109.5 .
C12B C13B H13B 109.5 .
H13A C13B H13B 109.5 .
C12B C13B H13C 109.5 .
H13A C13B H13C 109.5 .
H13B C13B H13C 109.5 .
C12B C14B H14A 109.5 .
C12B C14B H14B 109.5 .
H14A C14B H14B 109.5 .
C12B C14B H14C 109.5 .
H14A C14B H14C 109.5 .
H14B C14B H14C 109.5 .
N1B C15B H15A 106.7 .
C16B C15B H15A 106.7 .
C17B C15B H15A 106.7 .
C15B C16B H16A 109.5 .
C15B C16B H16B 109.5 .
H16A C16B H16B 109.5 .
C15B C16B H16C 109.5 .
H16A C16B H16C 109.5 .
H16B C16B H16C 109.5 .
C15B C17B H17A 109.5 .
C15B C17B H17B 109.5 .
H17A C17B H17B 109.5 .
C15B C17B H17C 109.5 .
H17A C17B H17C 109.5 .
H17B C17B H17C 109.5 .
O2B C18B H18A 107.3 .
C9B C18B H18A 107.3 .
C19B C18B H18A 107.3 .
C20B C19B H19A 109.0 .
C18B C19B H19A 109.0 .
C20B C19B H19B 109.0 .
C18B C19B H19B 109.0 .
H19A C19B H19B 107.8 .
C21B C20B H20A 118.0 .
C19B C20B H20A 118.0 .
C20B C21B H21C 120.0 .
C20B C21B H21D 120.0 .
H21C C21B H21D 120.0 .

loop_
_geom_bond_atom_site_label_1
_geom_bond_atom_site_label_2
_geom_bond_distance
_geom_bond_site_symmetry_2
O1A C11A 1.2377(14) .
O2A C18A 1.4309(15) .
N1A C11A 1.3505(15) .
N1A C12A 1.4815(15) .
N1A C15A 1.4892(15) .
C1A C6A 1.4228(17) .
C1A C2A 1.4220(18) .
C1A C10A 1.4324(17) .
C2A C3A 1.3705(19) .
C3A C4A 1.406(2) .
C4A C5A 1.362(2) .
C5A C6A 1.4208(18) .
C6A C7A 1.4146(19) .
C7A C8A 1.3596(19) .
C8A C9A 1.4210(17) .
C9A C10A 1.3774(16) .
C9A C18A 1.5159(17) .
C10A C11A 1.5134(16) .
C12A C14A 1.5212(17) .
C12A C13A 1.5224(17) .
C15A C17A 1.5243(19) .
C15A C16A 1.5284(17) .
C18A C19A 1.5368(17) .
C19A C20A 1.4959(19) .
C20A C21A 1.301(2) .
O2A H2A 0.91(2) .
C2A H2AB 0.9500 .
C3A H3AA 0.9500 .
C4A H4AA 0.9500 .
C5A H5AA 0.9500 .
C7A H7AA 0.9500 .
C8A H8AA 0.9500 .
C12A H12B 1.0000 .
C13A H13D 0.9800 .
C13A H13E 0.9800 .
C13A H13F 0.9800 .
C14A H14D 0.9800 .
C14A H14E 0.9800 .
C14A H14F 0.9800 .
C15A H15B 1.0000 .
C16A H16D 0.9800 .
C16A H16E 0.9800 .
C16A H16F 0.9800 .
C17A H17D 0.9800 .
C17A H17E 0.9800 .
C17A H17F 0.9800 .
C18A H18B 1.0000 .
C19A H19C 0.9900 .
C19A H19D 0.9900 .
C20A H20B 0.9500 .
C21A H21A 0.9500 .
C21A H21B 0.9500 .
O1B C11B 1.2417(14) .
O2B C18B 1.4233(15) .
N1B C11B 1.3449(14) .
N1B C12B 1.4866(14) .
N1B C15B 1.4887(14) .
C1B C2B 1.4164(17) .
C1B C6B 1.4264(16) .
C1B C10B 1.4298(16) .
C2B C3B 1.3706(18) .
C3B C4B 1.4109(19) .
C4B C5B 1.3635(19) .
C5B C6B 1.4201(18) .
C6B C7B 1.4187(18) .
C7B C8B 1.3673(19) .
C8B C9B 1.4196(16) .
C9B C10B 1.3760(16) .
C9B C18B 1.5163(17) .
C10B C11B 1.5109(15) .
C11B O1B 1.2417(14) 1
C12B C14B 1.5220(18) .
C12B C13B 1.5239(17) .
C15B C16B 1.5202(19) .
C15B C17B 1.5251(18) .
C18B C19B 1.5361(17) .
C19B C20B 1.4957(18) .
C20B C21B 1.314(2) .
O2B H2B 0.919(18) .
C2B H2BB 0.9500 .
C3B H3BA 0.9500 .
C4B H4BA 0.9500 .
C5B H5BA 0.9500 .
C7B H7BA 0.9500 .
C8B H8BA 0.9500 .
C12B H12A 1.0000 .
C13B H13A 0.9800 .
C13B H13B 0.9800 .
C13B H13C 0.9800 .
C14B H14A 0.9800 .
C14B H14B 0.9800 .
C14B H14C 0.9800 .
C15B H15A 1.0000 .
C16B H16A 0.9800 .
C16B H16B 0.9800 .
C16B H16C 0.9800 .
C17B H17A 0.9800 .
C17B H17B 0.9800 .
C17B H17C 0.9800 .
C18B H18A 1.0000 .
C19B H19A 0.9900 .
C19B H19B 0.9900 .
C20B H20A 0.9500 .
C21B H21C 0.9500 .
C21B H21D 0.9500 .

loop_
_geom_hbond_atom_site_label_D
_geom_hbond_atom_site_label_H
_geom_hbond_atom_site_label_A
_geom_hbond_distance_DH
_geom_hbond_distance_HA
_geom_hbond_distance_DA
_geom_hbond_angle_DHA
_geom_hbond_site_symmetry_A
O2A H2A O1B 0.91(2) 1.92(2) 2.8245(12) 173.7(17) 1
O2B H2B O1A 0.919(18) 1.795(19) 2.7139(12) 178.4(17) 1_455

loop_
_geom_torsion_atom_site_label_1
_geom_torsion_atom_site_label_2
_geom_torsion_atom_site_label_3
_geom_torsion_atom_site_label_4
_geom_torsion
_geom_torsion_site_symmetry_1
_geom_torsion_site_symmetry_4
C6A C1A C2A C3A 0.69(18) . .
C10A C1A C2A C3A -179.57(11) . .
C1A C2A C3A C4A 0.6(2) . .
C2A C3A C4A C5A -1.2(2) . .
C3A C4A C5A C6A 0.5(2) . .
C2A C1A C6A C7A 178.68(11) . .
C10A C1A C6A C7A -1.07(16) . .
C2A C1A C6A C5A -1.41(17) . .
C10A C1A C6A C5A 178.83(11) . .
C4A C5A C6A C7A -179.24(12) . .
C4A C5A C6A C1A 0.87(18) . .
C1A C6A C7A C8A -0.69(18) . .
C5A C6A C7A C8A 179.41(12) . .
C6A C7A C8A C9A 1.03(18) . .
C7A C8A C9A C10A 0.47(18) . .
C7A C8A C9A C18A -176.54(11) . .
C8A C9A C10A C1A -2.28(16) . .
C18A C9A C10A C1A 174.59(10) . .
C8A C9A C10A C11A -176.94(10) . .
C18A C9A C10A C11A -0.07(16) . .
C6A C1A C10A C9A 2.58(16) . .
C2A C1A C10A C9A -177.16(11) . .
C6A C1A C10A C11A 177.36(10) . .
C2A C1A C10A C11A -2.38(16) . .
C12A N1A C11A O1A -177.19(10) . .
C15A N1A C11A O1A 4.00(17) . .
C12A N1A C11A C10A 4.61(16) . .
C15A N1A C11A C10A -174.20(10) . .
C9A C10A C11A O1A 77.82(14) . .
C1A C10A C11A O1A -96.99(13) . .
C9A C10A C11A N1A -103.95(13) . .
C1A C10A C11A N1A 81.25(13) . .
C11A N1A C12A C14A 115.82(12) . .
C15A N1A C12A C14A -65.35(13) . .
C11A N1A C12A C13A -118.29(12) . .
C15A N1A C12A C13A 60.55(13) . .
C11A N1A C15A C17A -63.12(14) . .
C12A N1A C15A C17A 118.00(12) . .
C11A N1A C15A C16A 65.40(14) . .
C12A N1A C15A C16A -113.47(12) . .
C10A C9A C18A O2A 134.48(11) . .
C8A C9A C18A O2A -48.63(14) . .
C10A C9A C18A C19A -101.43(12) . .
C8A C9A C18A C19A 75.46(13) . .
O2A C18A C19A C20A -53.53(14) . .
C9A C18A C19A C20A -177.48(11) . .
C18A C19A C20A C21A -125.87(16) . .
C6B C1B C2B C3B 0.50(17) . .
C10B C1B C2B C3B -178.92(11) . .
C1B C2B C3B C4B -0.42(19) . .
C2B C3B C4B C5B -0.4(2) . .
C3B C4B C5B C6B 1.18(19) . .
C4B C5B C6B C7B 177.38(12) . .
C4B C5B C6B C1B -1.07(18) . .
C2B C1B C6B C7B -178.27(11) . .
C10B C1B C6B C7B 1.17(16) . .
C2B C1B C6B C5B 0.23(16) . .
C10B C1B C6B C5B 179.68(10) . .
C5B C6B C7B C8B -178.63(11) . .
C1B C6B C7B C8B -0.18(17) . .
C6B C7B C8B C9B -1.20(18) . .
C7B C8B C9B C10B 1.56(18) . .
C7B C8B C9B C18B -176.33(11) . .
C8B C9B C10B C1B -0.52(17) . .
C18B C9B C10B C1B 177.35(10) . .
C8B C9B C10B C11B -176.68(10) . .
C18B C9B C10B C11B 1.19(16) . .
C2B C1B C10B C9B 178.60(11) . .
C6B C1B C10B C9B -0.82(16) . .
C2B C1B C10B C11B -5.21(16) . .
C6B C1B C10B C11B 175.36(10) . .
O1B O1B C11B N1B 0.00(9) 1 .
O1B O1B C11B C10B 0.00(9) 1 .
C12B N1B C11B O1B -176.65(10) . 1
C15B N1B C11B O1B -0.01(16) . 1
C12B N1B C11B O1B -176.65(10) . .
C15B N1B C11B O1B -0.01(16) . .
C12B N1B C11B C10B 3.02(15) . .
C15B N1B C11B C10B 179.65(10) . .
C9B C10B C11B O1B 86.79(14) . 1
C1B C10B C11B O1B -89.46(13) . 1
C9B C10B C11B O1B 86.79(14) . .
C1B C10B C11B O1B -89.46(13) . .
C9B C10B C11B N1B -92.90(13) . .
C1B C10B C11B N1B 90.86(13) . .
C11B N1B C12B C14B 117.39(12) . .
C15B N1B C12B C14B -59.33(14) . .
C11B N1B C12B C13B -117.71(12) . .
C15B N1B C12B C13B 65.57(13) . .
C11B N1B C15B C16B 61.49(14) . .
C12B N1B C15B C16B -121.71(11) . .
C11B N1B C15B C17B -65.87(14) . .
C12B N1B C15B C17B 110.93(12) . .
C10B C9B C18B O2B 137.72(11) . .
C8B C9B C18B O2B -44.42(14) . .
C10B C9B C18B C19B -95.85(12) . .
C8B C9B C18B C19B 82.01(13) . .
O2B C18B C19B C20B -60.44(14) . .
C9B C18B C19B C20B 174.06(11) . .
C18B C19B C20B C21B -111.01(15) . .
